data_7019155
loop_
_publ_author_name
'Wang, Kai-Yao'
'Zhou, Liu-Jiang'
'Feng, Mei-Ling'
'Huang, Xiao-Ying'

_publ_section_title
;
 Assembly of novel organic-decorated quaternary TM-Hg-Sb-Q compounds (TM =
 Mn, Fe, Co; Q = S, Se) by the combination of three types of metal
 coordination geometries.
;
_journal_issue 22
_journal_name_full 'Dalton transactions (Cambridge, England : 2003)'
_journal_page_first 6689
_journal_page_last 6695
_journal_paper_doi 10.1039/c2dt30366c
_journal_volume 41
_journal_year 2012
_chemical_formula_moiety 'C6 H18 Co Hg N4 Sb2 Se5'
_chemical_formula_sum 'C6 H18 Co Hg N4 Sb2 Se5'
_chemical_formula_weight 1044.06
_chemical_name_systematic
;
?
;
_space_group_IT_number 2
_symmetry_cell_setting triclinic
_symmetry_space_group_name_Hall '-P 1'
_symmetry_space_group_name_H-M 'P -1'
_atom_sites_solution_hydrogens geom
_atom_sites_solution_primary direct
_atom_sites_solution_secondary difmap
_audit_creation_method SHELXL-97
_cell_angle_alpha 69.630(6)
_cell_angle_beta 78.974(5)
_cell_angle_gamma 86.992(4)
_cell_formula_units_Z 2
_cell_length_a 7.5076(4)
_cell_length_b 10.6782(6)
_cell_length_c 12.5866(9)
_cell_measurement_reflns_used 3199
_cell_measurement_temperature 296(2)
_cell_measurement_theta_max 29.1865
_cell_measurement_theta_min 2.7589
_cell_volume 928.37(11)
_computing_cell_refinement 'CrysAlis CCD (Oxford Diffraction, 2006)'
_computing_data_collection 'CrysAlis CCD (Oxford Diffraction, 2006)'
_computing_data_reduction 'CrysAlis RED (Oxford Diffraction, 2006)'
_computing_molecular_graphics 'DIAMOND. Version 3.0. Crystal Impact'
_computing_publication_material 'Windows Word 2003'
_computing_structure_refinement 'SHELXL-97 (Sheldrick, 1997)'
_computing_structure_solution 'SHELXS-97 (Sheldrick, 1990)'
_diffrn_ambient_temperature 296(2)
_diffrn_detector_area_resol_mean 16.2083
_diffrn_measured_fraction_theta_full 0.991
_diffrn_measured_fraction_theta_max 0.991
_diffrn_measurement_device_type 'Xcalibur, Eos'
_diffrn_measurement_method '\w scans'
_diffrn_radiation_monochromator graphite
_diffrn_radiation_source 'fine-focus sealed tube'
_diffrn_radiation_type MoK\a
_diffrn_radiation_wavelength 0.71073
_diffrn_reflns_av_R_equivalents 0.0358
_diffrn_reflns_av_sigmaI/netI 0.0606
_diffrn_reflns_limit_h_max 9
_diffrn_reflns_limit_h_min -9
_diffrn_reflns_limit_k_max 13
_diffrn_reflns_limit_k_min -13
_diffrn_reflns_limit_l_max 15
_diffrn_reflns_limit_l_min -15
_diffrn_reflns_number 7816
_diffrn_reflns_theta_full 26.74
_diffrn_reflns_theta_max 26.74
_diffrn_reflns_theta_min 2.76
_exptl_absorpt_coefficient_mu 21.793
_exptl_absorpt_correction_T_max 1.00000
_exptl_absorpt_correction_T_min 0.24965
_exptl_absorpt_correction_type multi-scan
_exptl_absorpt_process_details 'CrysAlis CCD; Oxford, 2006'
_exptl_crystal_colour red
_exptl_crystal_density_diffrn 3.735
_exptl_crystal_density_method 'not measured'
_exptl_crystal_description plate
_exptl_crystal_F_000 922
_exptl_crystal_size_max 0.35
_exptl_crystal_size_mid 0.18
_exptl_crystal_size_min 0.09
_refine_diff_density_max 2.014
_refine_diff_density_min -1.841
_refine_diff_density_rms 0.264
_refine_ls_extinction_coef 0.00389(13)
_refine_ls_extinction_expression Fc^*^=kFc[1+0.001xFc^2^\l^3^/sin(2\q)]^-1/4^
_refine_ls_extinction_method SHELXL
_refine_ls_goodness_of_fit_ref 1.027
_refine_ls_hydrogen_treatment constr
_refine_ls_matrix_type full
_refine_ls_number_parameters 173
_refine_ls_number_reflns 3905
_refine_ls_number_restraints 0
_refine_ls_restrained_S_all 1.027
_refine_ls_R_factor_all 0.0463
_refine_ls_R_factor_gt 0.0360
_refine_ls_shift/su_max 0.001
_refine_ls_shift/su_mean 0.000
_refine_ls_structure_factor_coef Fsqd
_refine_ls_weighting_details 'calc w=1/[\s^2^(Fo^2^)+(0.0193P)^2^+0.0000P] where P=(Fo^2^+2Fc^2^)/3'
_refine_ls_weighting_scheme calc
_refine_ls_wR_factor_gt 0.0620
_refine_ls_wR_factor_ref 0.0663
_reflns_number_gt 3296
_reflns_number_total 3905
_reflns_threshold_expression >2sigma(I)
_cod_data_source_file c2dt30366c.txt
_cod_data_source_block compound-4-KW3-36H
_cod_database_code 7019155

loop_
_symmetry_equiv_pos_as_xyz
'x, y, z'
'-x, -y, -z'

loop_
_atom_site_label
_atom_site_type_symbol
_atom_site_fract_x
_atom_site_fract_y
_atom_site_fract_z
_atom_site_U_iso_or_equiv
_atom_site_adp_type
_atom_site_occupancy
_atom_site_symmetry_multiplicity
_atom_site_calc_flag
_atom_site_refinement_flags
Hg1 Hg 0.33460(4) 0.15792(3) 0.28603(3) 0.02568(11) Uani 1 1 d .
Sb1 Sb 0.07079(7) 0.32509(5) 0.47085(5) 0.01981(14) Uani 1 1 d .
Sb2 Sb 0.20243(6) -0.07699(5) 0.62574(5) 0.01759(14) Uani 1 1 d .
Se1 Se 0.36461(10) 0.15048(7) 0.50670(7) 0.01720(18) Uani 1 1 d .
Se2 Se 0.24843(10) 0.49152(7) 0.51796(7) 0.02039(19) Uani 1 1 d .
Se3 Se 0.65828(10) 0.11309(7) 0.19467(7) 0.01997(19) Uani 1 1 d .
Se4 Se 0.09484(10) -0.02018(8) 0.30668(9) 0.0281(2) Uani 1 1 d .
Se5 Se 0.17652(12) 0.40109(8) 0.25226(7) 0.0276(2) Uani 1 1 d .
Co1 Co 0.27718(13) 0.37085(10) 0.72321(9) 0.0179(2) Uani 1 1 d .
N1 N 0.3334(10) 0.5417(6) 0.7568(6) 0.037(2) Uani 1 1 d .
H1A H 0.2700 0.6103 0.7175 0.044 Uiso 1 1 d R
H1D H 0.4522 0.5631 0.7324 0.044 Uiso 1 1 d R
N2 N 0.4868(8) 0.2400(6) 0.7225(6) 0.0261(16) Uani 1 1 d .
H2A H 0.5755 0.2783 0.6618 0.031 Uiso 1 1 d R
H2D H 0.4469 0.1667 0.7141 0.031 Uiso 1 1 d R
N3 N 0.0234(8) 0.2781(6) 0.7883(6) 0.0226(16) Uani 1 1 d .
H3A H -0.0008 0.2362 0.7416 0.027 Uiso 1 1 d R
H3D H -0.0605 0.3414 0.7884 0.027 Uiso 1 1 d R
N4 N 0.2852(7) 0.2843(6) 0.9133(5) 0.0159(14) Uani 1 1 d .
C1 C 0.2865(13) 0.5223(8) 0.8792(8) 0.037(2) Uani 1 1 d .
H1B H 0.1559 0.5253 0.9020 0.044 Uiso 1 1 calc R
H1C H 0.3409 0.5930 0.8947 0.044 Uiso 1 1 calc R
C2 C 0.3540(11) 0.3907(7) 0.9464(7) 0.026(2) Uani 1 1 d .
H2B H 0.4856 0.3917 0.9311 0.031 Uiso 1 1 calc R
H2C H 0.3127 0.3729 1.0282 0.031 Uiso 1 1 calc R
C3 C 0.5638(10) 0.2002(8) 0.8280(7) 0.027(2) Uani 1 1 d .
H3B H 0.6393 0.2718 0.8267 0.032 Uiso 1 1 calc R
H3C H 0.6380 0.1218 0.8337 0.032 Uiso 1 1 calc R
C4 C 0.4076(10) 0.1695(7) 0.9299(7) 0.0212(18) Uani 1 1 d .
H4A H 0.3416 0.0906 0.9365 0.025 Uiso 1 1 calc R
H4B H 0.4541 0.1518 1.0004 0.025 Uiso 1 1 calc R
C5 C 0.0077(11) 0.1817(8) 0.9074(8) 0.032(2) Uani 1 1 d .
H5A H 0.0654 0.0985 0.9065 0.039 Uiso 1 1 calc R
H5B H -0.1191 0.1628 0.9428 0.039 Uiso 1 1 calc R
C6 C 0.0991(10) 0.2420(9) 0.9750(8) 0.030(2) Uani 1 1 d .
H6A H 0.0312 0.3184 0.9847 0.036 Uiso 1 1 calc R
H6B H 0.1022 0.1768 1.0509 0.036 Uiso 1 1 calc R

loop_
_atom_site_aniso_label
_atom_site_aniso_U_11
_atom_site_aniso_U_22
_atom_site_aniso_U_33
_atom_site_aniso_U_23
_atom_site_aniso_U_13
_atom_site_aniso_U_12
Hg1 0.01903(17) 0.0324(2) 0.0273(2) -0.01381(16) -0.00156(14) 0.00074(13)
Sb1 0.0237(3) 0.0193(3) 0.0139(3) -0.0034(2) -0.0018(2) 0.0002(2)
Sb2 0.0176(3) 0.0162(3) 0.0199(3) -0.0079(2) -0.0029(2) 0.0018(2)
Se1 0.0191(4) 0.0183(4) 0.0126(4) -0.0039(3) -0.0027(3) 0.0029(3)
Se2 0.0231(4) 0.0198(4) 0.0164(5) -0.0025(4) -0.0067(3) 0.0016(3)
Se3 0.0196(4) 0.0238(4) 0.0134(4) -0.0049(4) 0.0005(3) 0.0032(3)
Se4 0.0155(4) 0.0247(4) 0.0464(6) -0.0190(4) 0.0020(4) 0.0001(3)
Se5 0.0428(5) 0.0244(4) 0.0143(5) -0.0058(4) -0.0067(4) 0.0125(4)
Co1 0.0202(5) 0.0167(5) 0.0152(6) -0.0021(5) -0.0052(5) -0.0022(4)
N1 0.060(5) 0.016(4) 0.030(5) 0.002(4) -0.017(4) -0.005(3)
N2 0.024(3) 0.037(4) 0.018(4) -0.013(3) 0.001(3) -0.002(3)
N3 0.018(3) 0.035(4) 0.018(4) -0.013(3) -0.006(3) 0.001(3)
N4 0.017(3) 0.020(3) 0.011(3) -0.006(3) -0.002(3) -0.002(3)
C1 0.062(6) 0.018(4) 0.032(6) -0.010(4) -0.011(5) 0.002(4)
C2 0.037(5) 0.027(4) 0.024(5) -0.019(4) -0.010(4) 0.000(4)
C3 0.026(4) 0.034(5) 0.027(5) -0.018(4) -0.012(4) 0.012(4)
C4 0.026(4) 0.019(4) 0.015(4) -0.002(4) -0.003(4) 0.004(3)
C5 0.030(4) 0.033(5) 0.026(5) 0.000(4) -0.001(4) -0.013(4)
C6 0.026(4) 0.042(5) 0.023(5) -0.014(4) -0.003(4) 0.001(4)

loop_
_atom_type_symbol
_atom_type_description
_atom_type_scat_dispersion_real
_atom_type_scat_dispersion_imag
_atom_type_scat_source
C C 0.0033 0.0016 'International Tables Vol C Tables 4.2.6.8 and 6.1.1.4'
H H 0.0000 0.0000 'International Tables Vol C Tables 4.2.6.8 and 6.1.1.4'
Co Co 0.3494 0.9721 'International Tables Vol C Tables 4.2.6.8 and 6.1.1.4'
Hg Hg -2.3894 9.2266 'International Tables Vol C Tables 4.2.6.8 and 6.1.1.4'
N N 0.0061 0.0033 'International Tables Vol C Tables 4.2.6.8 and 6.1.1.4'
Sb Sb -0.5866 1.5461 'International Tables Vol C Tables 4.2.6.8 and 6.1.1.4'
Se Se -0.0929 2.2259 'International Tables Vol C Tables 4.2.6.8 and 6.1.1.4'

loop_
_geom_angle_atom_site_label_1
_geom_angle_atom_site_label_2
_geom_angle_atom_site_label_3
_geom_angle
_geom_angle_site_symmetry_1
_geom_angle_site_symmetry_3
Se3 Hg1 Se4 113.98(3) . .
Se3 Hg1 Se5 126.51(3) . .
Se4 Hg1 Se5 110.10(3) . .
Se3 Hg1 Se1 104.53(3) . .
Se4 Hg1 Se1 108.72(3) . .
Se5 Hg1 Se1 88.09(3) . .
Se5 Sb1 Se2 100.07(3) . .
Se5 Sb1 Se1 91.33(3) . .
Se2 Sb1 Se1 88.17(3) . .
Se5 Sb1 Se2 99.48(3) . 2_566
Se2 Sb1 Se2 86.04(3) . 2_566
Se1 Sb1 Se2 168.48(3) . 2_566
Se4 Sb2 Se3 97.07(4) 2_556 2_656
Se4 Sb2 Se1 95.90(3) 2_556 .
Se3 Sb2 Se1 95.19(3) 2_656 .
Sb2 Se1 Hg1 98.59(3) . .
Sb2 Se1 Sb1 102.13(3) . .
Hg1 Se1 Sb1 80.92(2) . .
Co1 Se2 Sb1 103.31(4) . .
Co1 Se2 Sb1 105.11(4) . 2_566
Sb1 Se2 Sb1 93.96(3) . 2_566
Sb2 Se3 Hg1 95.62(3) 2_656 .
Sb2 Se4 Hg1 103.31(3) 2_556 .
Sb1 Se5 Hg1 87.16(3) . .
N2 Co1 N3 113.7(3) . .
N2 Co1 N1 115.6(3) . .
N3 Co1 N1 120.2(3) . .
N2 Co1 N4 79.5(2) . .
N3 Co1 N4 79.0(2) . .
N1 Co1 N4 78.8(2) . .
N2 Co1 Se2 107.25(19) . .
N3 Co1 Se2 100.35(18) . .
N1 Co1 Se2 95.5(2) . .
N4 Co1 Se2 172.70(16) . .
C1 N1 Co1 111.8(5) . .
C1 N1 H1A 109.3 . .
Co1 N1 H1A 109.0 . .
C1 N1 H1D 108.7 . .
Co1 N1 H1D 109.9 . .
H1A N1 H1D 108.0 . .
C3 N2 Co1 112.9(5) . .
C3 N2 H2A 108.5 . .
Co1 N2 H2A 109.2 . .
C3 N2 H2D 109.1 . .
Co1 N2 H2D 109.1 . .
H2A N2 H2D 107.9 . .
C5 N3 Co1 113.1(5) . .
C5 N3 H3A 109.7 . .
Co1 N3 H3A 109.4 . .
C5 N3 H3D 108.3 . .
Co1 N3 H3D 108.4 . .
H3A N3 H3D 107.9 . .
C4 N4 C6 111.2(6) . .
C4 N4 C2 111.8(6) . .
C6 N4 C2 111.4(6) . .
C4 N4 Co1 107.0(4) . .
C6 N4 Co1 107.6(5) . .
C2 N4 Co1 107.6(4) . .
N1 C1 C2 109.3(7) . .
N1 C1 H1B 109.8 . .
C2 C1 H1B 109.8 . .
N1 C1 H1C 109.8 . .
C2 C1 H1C 109.8 . .
H1B C1 H1C 108.3 . .
N4 C2 C1 109.5(7) . .
N4 C2 H2B 109.8 . .
C1 C2 H2B 109.8 . .
N4 C2 H2C 109.8 . .
C1 C2 H2C 109.8 . .
H2B C2 H2C 108.2 . .
N2 C3 C4 107.9(6) . .
N2 C3 H3B 110.1 . .
C4 C3 H3B 110.1 . .
N2 C3 H3C 110.1 . .
C4 C3 H3C 110.1 . .
H3B C3 H3C 108.4 . .
N4 C4 C3 109.4(6) . .
N4 C4 H4A 109.8 . .
C3 C4 H4A 109.8 . .
N4 C4 H4B 109.8 . .
C3 C4 H4B 109.8 . .
H4A C4 H4B 108.2 . .
N3 C5 C6 108.3(6) . .
N3 C5 H5A 110.0 . .
C6 C5 H5A 110.0 . .
N3 C5 H5B 110.0 . .
C6 C5 H5B 110.0 . .
H5A C5 H5B 108.4 . .
N4 C6 C5 109.4(7) . .
N4 C6 H6A 109.8 . .
C5 C6 H6A 109.8 . .
N4 C6 H6B 109.8 . .
C5 C6 H6B 109.8 . .
H6A C6 H6B 108.2 . .

loop_
_geom_bond_atom_site_label_1
_geom_bond_atom_site_label_2
_geom_bond_distance
_geom_bond_site_symmetry_2
Hg1 Se3 2.5786(8) .
Hg1 Se4 2.6001(8) .
Hg1 Se5 2.7263(9) .
Hg1 Se1 2.8028(9) .
Sb1 Se5 2.5566(10) .
Sb1 Se2 2.5639(9) .
Sb1 Se1 2.8124(9) .
Sb1 Se2 3.0279(9) 2_566
Sb2 Se4 2.5350(9) 2_556
Sb2 Se3 2.5703(10) 2_656
Sb2 Se1 2.5896(9) .
Se2 Co1 2.4996(13) .
Se2 Sb1 3.0279(9) 2_566
Se3 Sb2 2.5703(10) 2_656
Se4 Sb2 2.5350(9) 2_556
Co1 N2 2.050(6) .
Co1 N3 2.078(6) .
Co1 N1 2.090(7) .
Co1 N4 2.256(6) .
N1 C1 1.456(11) .
N1 H1A 0.9000 .
N1 H1D 0.9000 .
N2 C3 1.466(10) .
N2 H2A 0.9001 .
N2 H2D 0.8999 .
N3 C5 1.481(10) .
N3 H3A 0.9001 .
N3 H3D 0.8999 .
N4 C4 1.473(9) .
N4 C6 1.473(9) .
N4 C2 1.484(9) .
C1 C2 1.486(11) .
C1 H1B 0.9700 .
C1 H1C 0.9700 .
C2 H2B 0.9700 .
C2 H2C 0.9700 .
C3 C4 1.516(10) .
C3 H3B 0.9700 .
C3 H3C 0.9700 .
C4 H4A 0.9700 .
C4 H4B 0.9700 .
C5 C6 1.503(11) .
C5 H5A 0.9700 .
C5 H5B 0.9700 .
C6 H6A 0.9700 .
C6 H6B 0.9700 .

loop_
_geom_hbond_atom_site_label_D
_geom_hbond_atom_site_label_H
_geom_hbond_atom_site_label_A
_geom_hbond_distance_DH
_geom_hbond_distance_HA
_geom_hbond_distance_DA
_geom_hbond_angle_DHA
_geom_hbond_site_symmetry_A
N1 H1D Se5 0.90 2.88 3.735(7) 158.1 2_666
N2 H2A Se2 0.90 2.87 3.686(6) 151.5 2_666
N2 H2D Se1 0.90 2.86 3.462(7) 125.8 .
N2 H2D Se3 0.90 2.89 3.709(6) 151.2 2_656
N3 H3A Se4 0.90 2.74 3.571(7) 154.3 2_556
N3 H3D Se5 0.90 2.74 3.576(6) 154.6 2_566
C1 H1C Se3 0.97 2.94 3.701(8) 136.0 2_666
C2 H2C Se5 0.97 2.92 3.864(9) 163.8 1_556
C3 H3C Se4 0.97 2.84 3.636(8) 139.8 2_656

loop_
_geom_torsion_atom_site_label_1
_geom_torsion_atom_site_label_2
_geom_torsion_atom_site_label_3
_geom_torsion_atom_site_label_4
_geom_torsion
_geom_torsion_site_symmetry_1
_geom_torsion_site_symmetry_4
Se4 Sb2 Se1 Hg1 -102.57(3) 2_556 .
Se3 Sb2 Se1 Hg1 159.76(3) 2_656 .
Se4 Sb2 Se1 Sb1 -20.08(4) 2_556 .
Se3 Sb2 Se1 Sb1 -117.75(3) 2_656 .
Se3 Hg1 Se1 Sb2 -106.93(3) . .
Se4 Hg1 Se1 Sb2 15.16(3) . .
Se5 Hg1 Se1 Sb2 125.75(3) . .
Se3 Hg1 Se1 Sb1 152.06(2) . .
Se4 Hg1 Se1 Sb1 -85.85(3) . .
Se5 Hg1 Se1 Sb1 24.74(2) . .
Se5 Sb1 Se1 Sb2 -123.41(3) . .
Se2 Sb1 Se1 Sb2 136.56(3) . .
Se2 Sb1 Se1 Sb2 76.78(14) 2_566 .
Se5 Sb1 Se1 Hg1 -26.49(3) . .
Se2 Sb1 Se1 Hg1 -126.52(3) . .
Se2 Sb1 Se1 Hg1 173.70(13) 2_566 .
Se5 Sb1 Se2 Co1 -154.51(4) . .
Se1 Sb1 Se2 Co1 -63.49(4) . .
Se2 Sb1 Se2 Co1 106.55(4) 2_566 .
Se5 Sb1 Se2 Sb1 98.93(3) . 2_566
Se1 Sb1 Se2 Sb1 -170.04(3) . 2_566
Se2 Sb1 Se2 Sb1 0.0 2_566 2_566
Se4 Hg1 Se3 Sb2 -115.55(3) . 2_656
Se5 Hg1 Se3 Sb2 101.59(4) . 2_656
Se1 Hg1 Se3 Sb2 3.02(3) . 2_656
Se3 Hg1 Se4 Sb2 -173.05(3) . 2_556
Se5 Hg1 Se4 Sb2 -24.16(5) . 2_556
Se1 Hg1 Se4 Sb2 70.80(4) . 2_556
Se2 Sb1 Se5 Hg1 115.34(3) . .
Se1 Sb1 Se5 Hg1 26.96(3) . .
Se2 Sb1 Se5 Hg1 -157.04(3) 2_566 .
Se3 Hg1 Se5 Sb1 -133.79(3) . .
Se4 Hg1 Se5 Sb1 82.18(4) . .
Se1 Hg1 Se5 Sb1 -27.07(3) . .
Sb1 Se2 Co1 N2 80.39(19) . .
Sb1 Se2 Co1 N2 178.29(19) 2_566 .
Sb1 Se2 Co1 N3 -38.56(19) . .
Sb1 Se2 Co1 N3 59.34(19) 2_566 .
Sb1 Se2 Co1 N1 -160.6(2) . .
Sb1 Se2 Co1 N1 -62.7(2) 2_566 .
Sb1 Se2 Co1 N4 -122.5(11) . .
Sb1 Se2 Co1 N4 -24.6(11) 2_566 .
N2 Co1 N1 C1 -91.7(6) . .
N3 Co1 N1 C1 50.8(7) . .
N4 Co1 N1 C1 -19.3(6) . .
Se2 Co1 N1 C1 156.2(6) . .
N3 Co1 N2 C3 -91.7(5) . .
N1 Co1 N2 C3 53.3(6) . .
N4 Co1 N2 C3 -18.8(5) . .
Se2 Co1 N2 C3 158.4(5) . .
N2 Co1 N3 C5 57.7(6) . .
N1 Co1 N3 C5 -85.5(6) . .
N4 Co1 N3 C5 -15.5(6) . .
Se2 Co1 N3 C5 171.9(5) . .
N2 Co1 N4 C4 -10.4(4) . .
N3 Co1 N4 C4 106.5(4) . .
N1 Co1 N4 C4 -129.4(5) . .
Se2 Co1 N4 C4 -168.2(9) . .
N2 Co1 N4 C6 -130.0(5) . .
N3 Co1 N4 C6 -13.1(5) . .
N1 Co1 N4 C6 111.0(5) . .
Se2 Co1 N4 C6 72.2(13) . .
N2 Co1 N4 C2 109.9(5) . .
N3 Co1 N4 C2 -133.2(5) . .
N1 Co1 N4 C2 -9.1(5) . .
Se2 Co1 N4 C2 -47.9(14) . .
Co1 N1 C1 C2 45.3(8) . .
C4 N4 C2 C1 152.5(7) . .
C6 N4 C2 C1 -82.4(8) . .
Co1 N4 C2 C1 35.3(7) . .
N1 C1 C2 N4 -53.7(9) . .
Co1 N2 C3 C4 44.4(7) . .
C6 N4 C4 C3 153.7(7) . .
C2 N4 C4 C3 -81.1(8) . .
Co1 N4 C4 C3 36.5(7) . .
N2 C3 C4 N4 -53.6(8) . .
Co1 N3 C5 C6 41.5(8) . .
C4 N4 C6 C5 -78.1(8) . .
C2 N4 C6 C5 156.4(7) . .
Co1 N4 C6 C5 38.8(8) . .
N3 C5 C6 N4 -53.2(9) . .
